data_4507960
loop_
_publ_author_name
'Wang, Xiu-Li'
'Luan, Jian'
'Sui, Fang-Fang'
'Lin, Hong-Yan'
'Liu, Guo-Cheng'
'Xu, Chuang'

_publ_section_title
;
 Structural Diversities and Fluorescent and Photocatalytic Properties of a
 Series of CuIICoordination Polymers Constructed from Flexible
 Bis-pyridyl-bis-amide Ligands with Different Spacer Lengths and Different
 Aromatic Carboxylates
;
_journal_issue 8
_journal_name_full 'Crystal Growth &amp; Design'
_journal_page_first 3561
_journal_paper_doi 10.1021/cg400538c
_journal_volume 13
_journal_year 2013
_chemical_formula_sum 'C22 H16 Cu N4 O8'
_chemical_formula_weight 527.93
_chemical_name_systematic
; 
 ? 
;
_space_group_IT_number 19
_symmetry_cell_setting orthorhombic
_symmetry_space_group_name_Hall 'P 2ac 2ab'
_symmetry_space_group_name_H-M 'P 21 21 21'
_atom_sites_solution_hydrogens geom
_atom_sites_solution_primary direct
_atom_sites_solution_secondary difmap
_audit_creation_method SHELXL-97
_cell_angle_alpha 90.00
_cell_angle_beta 90.00
_cell_angle_gamma 90.00
_cell_formula_units_Z 4
_cell_length_a 7.1939(6)
_cell_length_b 13.5590(12)
_cell_length_c 20.6036(18)
_cell_measurement_temperature 296(2)
_cell_measurement_theta_max 28.27
_cell_measurement_theta_min 2.48
_cell_volume 2009.7(3)
_computing_cell_refinement 'SMART (Bruker, 2001)'
_computing_data_collection 'SMART (Bruker, 2001)'
_computing_data_reduction 'SAINT+ (Bruker, 1999)'
_computing_molecular_graphics 'PLATON (Spek, 2003)'
_computing_publication_material 'SHELXTL (1998)'
_computing_structure_refinement 'SHELXL-97 (Sheldrick, 2008)'
_computing_structure_solution 'SHELXS-97 (Sheldrick, 2008)'
_diffrn_ambient_temperature 296(2)
_diffrn_measured_fraction_theta_full 0.998
_diffrn_measured_fraction_theta_max 0.998
_diffrn_measurement_device_type 'CCD area detector'
_diffrn_measurement_method 'phi and omega scans'
_diffrn_radiation_monochromator graphite
_diffrn_radiation_source 'fine-focus sealed tube'
_diffrn_radiation_type MoK\a
_diffrn_radiation_wavelength 0.71073
_diffrn_reflns_av_R_equivalents 0.0284
_diffrn_reflns_av_sigmaI/netI 0.0481
_diffrn_reflns_limit_h_max 9
_diffrn_reflns_limit_h_min -9
_diffrn_reflns_limit_k_max 18
_diffrn_reflns_limit_k_min -17
_diffrn_reflns_limit_l_max 27
_diffrn_reflns_limit_l_min -18
_diffrn_reflns_number 11062
_diffrn_reflns_theta_full 28.27
_diffrn_reflns_theta_max 28.27
_diffrn_reflns_theta_min 2.48
_exptl_absorpt_coefficient_mu 1.151
_exptl_absorpt_correction_T_max 0.851
_exptl_absorpt_correction_T_min 0.813
_exptl_absorpt_correction_type empirical
_exptl_absorpt_process_details SADABS
_exptl_crystal_colour PURPLE
_exptl_crystal_density_diffrn 1.745
_exptl_crystal_density_method 'not measured'
_exptl_crystal_description BLOCK
_exptl_crystal_F_000 1076
_exptl_crystal_size_max 0.18
_exptl_crystal_size_mid 0.16
_exptl_crystal_size_min 0.14
_refine_diff_density_max 0.278
_refine_diff_density_min -0.525
_refine_diff_density_rms 0.057
_refine_ls_abs_structure_details 'Flack H D (1983), Acta Cryst. A39, 876-881'
_refine_ls_abs_structure_Flack 0.005(10)
_refine_ls_extinction_method none
_refine_ls_goodness_of_fit_ref 1.002
_refine_ls_hydrogen_treatment constr
_refine_ls_matrix_type full
_refine_ls_number_parameters 317
_refine_ls_number_reflns 4966
_refine_ls_number_restraints 0
_refine_ls_restrained_S_all 1.002
_refine_ls_R_factor_all 0.0392
_refine_ls_R_factor_gt 0.0315
_refine_ls_shift/su_max 0.001
_refine_ls_shift/su_mean 0.000
_refine_ls_structure_factor_coef Fsqd
_refine_ls_weighting_details 'calc w=1/[\s^2^(Fo^2^)+(0.0259P)^2^+0.0000P] where P=(Fo^2^+2Fc^2^)/3'
_refine_ls_weighting_scheme calc
_refine_ls_wR_factor_gt 0.0622
_refine_ls_wR_factor_ref 0.0646
_reflns_number_gt 4375
_reflns_number_total 4966
_reflns_threshold_expression >2sigma(I)
_cod_data_source_file cg400538c_si_002.cif
_cod_data_source_block 1
_cod_depositor_comments
;
The following automatic conversions were performed:

'_symmetry_cell_setting' value 'Orthorhombic' changed to
'orthorhombic' according to
/home/saulius/struct/CIF-dictionaries/cif_core.dic dictionary named
'cif_core.dic' version 2.4.2 from 2011-04-26.

Automatic conversion script
Id: cif_fix_values 1891 2012-01-12 08:04:46Z andrius 
;
_cod_original_sg_symbol_H-M 'P 21 21 21 '
_cod_database_code 4507960

loop_
_symmetry_equiv_pos_as_xyz
'x, y, z'
'-x+1/2, -y, z+1/2'
'x+1/2, -y+1/2, -z'
'-x, y+1/2, -z+1/2'

loop_
_atom_site_label
_atom_site_type_symbol
_atom_site_fract_x
_atom_site_fract_y
_atom_site_fract_z
_atom_site_U_iso_or_equiv
_atom_site_adp_type
_atom_site_occupancy
_atom_site_symmetry_multiplicity
_atom_site_calc_flag
_atom_site_refinement_flags
Cu1 Cu 0.27292(4) -0.044877(18) -0.739106(11) 0.02034(7) Uani 1 1 d .
O1 O 0.3099(2) -0.10879(11) -0.82218(6) 0.0257(4) Uani 1 1 d .
O2 O 0.1915(2) 0.03319(12) -0.85610(7) 0.0306(4) Uani 1 1 d .
O3 O 0.2786(2) -0.02954(11) -1.16200(6) 0.0261(4) Uani 1 1 d .
O4 O 0.1618(3) 0.08857(12) -1.09829(8) 0.0348(4) Uani 1 1 d .
O5 O 0.2392(4) -0.38882(11) -0.96569(7) 0.0480(5) Uani 1 1 d .
H5B H 0.2189 -0.4436 -0.9713 0.072 Uiso 1 1 d R
O6 O 0.2596(4) -0.37550(12) -1.07310(7) 0.0485(5) Uani 1 1 d .
O7 O -0.0706(3) -0.16327(14) -0.42129(8) 0.0367(4) Uani 1 1 d .
O8 O -0.1587(3) -0.07534(12) -0.55020(8) 0.0396(5) Uani 1 1 d .
N1 N 0.0294(3) -0.12621(14) -0.72898(8) 0.0247(4) Uani 1 1 d .
N2 N 0.5277(3) 0.02616(14) -0.74630(8) 0.0242(4) Uani 1 1 d .
N3 N -0.3406(3) -0.11920(14) -0.37360(8) 0.0247(4) Uani 1 1 d .
H3B H -0.4566 -0.1076 -0.3787 0.030 Uiso 1 1 d R
N4 N -0.2561(3) -0.21888(12) -0.59405(7) 0.0247(4) Uani 1 1 d .
H4A H -0.3389 -0.2666 -0.5883 0.030 Uiso 1 1 d R
C1 C -0.0855(4) -0.14378(18) -0.77886(10) 0.0276(5) Uani 1 1 d .
H1A H -0.0482 -0.1248 -0.8202 0.033 Uiso 1 1 calc R
C2 C -0.2559(4) -0.18854(16) -0.77178(10) 0.0294(5) Uani 1 1 d .
H2A H -0.3306 -0.2005 -0.8078 0.035 Uiso 1 1 calc R
C3 C -0.3143(4) -0.21547(17) -0.71025(11) 0.0282(6) Uani 1 1 d .
H3A H -0.4287 -0.2460 -0.7041 0.034 Uiso 1 1 calc R
C4 C -0.1991(3) -0.19610(15) -0.65826(9) 0.0222(5) Uani 1 1 d .
C5 C -0.0277(3) -0.15348(17) -0.66953(10) 0.0234(5) Uani 1 1 d .
H5A H 0.0516 -0.1432 -0.6345 0.028 Uiso 1 1 calc R
C6 C -0.2462(4) -0.15218(15) -0.54508(9) 0.0240(5) Uani 1 1 d .
C7 C -0.3474(4) -0.17928(19) -0.48391(10) 0.0303(6) Uani 1 1 d .
H7A H -0.3710 -0.2497 -0.4837 0.036 Uiso 1 1 calc R
H7B H -0.4665 -0.1458 -0.4831 0.036 Uiso 1 1 calc R
C8 C -0.2387(4) -0.15204(15) -0.42388(9) 0.0238(5) Uani 1 1 d .
C9 C -0.2692(4) -0.09669(14) -0.31124(9) 0.0219(5) Uani 1 1 d .
C10 C -0.3730(3) -0.11661(17) -0.25658(11) 0.0268(5) Uani 1 1 d .
H10A H -0.4886 -0.1469 -0.2599 0.032 Uiso 1 1 calc R
C11 C -0.3014(4) -0.09045(19) -0.19663(11) 0.0315(6) Uani 1 1 d .
H11A H -0.3690 -0.1025 -0.1590 0.038 Uiso 1 1 calc R
C12 C 0.6298(4) 0.0467(2) -0.69330(10) 0.0303(5) Uani 1 1 d .
H12A H 0.5821 0.0305 -0.6527 0.036 Uiso 1 1 calc R
C13 C 0.5990(3) 0.05072(18) -0.80436(10) 0.0242(5) Uani 1 1 d .
H13A H 0.5309 0.0361 -0.8415 0.029 Uiso 1 1 calc R
C14 C 0.2274(4) 0.00597(16) -1.10688(9) 0.0240(5) Uani 1 1 d .
C15 C 0.2468(3) -0.06456(14) -1.05035(9) 0.0227(4) Uani 1 1 d .
C16 C 0.2452(4) -0.02792(14) -0.98738(8) 0.0232(4) Uani 1 1 d .
H16A H 0.2374 0.0397 -0.9805 0.028 Uiso 1 1 calc R
C17 C 0.2552(4) -0.09109(15) -0.93490(8) 0.0215(4) Uani 1 1 d .
C18 C 0.2509(3) -0.05152(16) -0.86700(8) 0.0227(4) Uani 1 1 d .
C19 C 0.2630(4) -0.19246(14) -0.94506(9) 0.0241(5) Uani 1 1 d .
H19A H 0.2697 -0.2353 -0.9099 0.029 Uiso 1 1 calc R
C20 C 0.2607(4) -0.22969(14) -1.00809(9) 0.0243(5) Uani 1 1 d .
C21 C 0.2548(5) -0.33840(15) -1.02038(9) 0.0286(5) Uani 1 1 d .
C22 C 0.2557(4) -0.16547(15) -1.06037(9) 0.0252(5) Uani 1 1 d .
H22A H 0.2583 -0.1903 -1.1024 0.030 Uiso 1 1 calc R

loop_
_atom_site_aniso_label
_atom_site_aniso_U_11
_atom_site_aniso_U_22
_atom_site_aniso_U_33
_atom_site_aniso_U_23
_atom_site_aniso_U_13
_atom_site_aniso_U_12
Cu1 0.02440(14) 0.02500(12) 0.01163(9) -0.00103(9) 0.00119(11) -0.00250(12)
O1 0.0317(11) 0.0317(9) 0.0137(6) -0.0016(6) 0.0014(7) -0.0026(8)
O2 0.0281(10) 0.0348(9) 0.0288(8) -0.0102(7) -0.0007(7) 0.0061(8)
O3 0.0299(9) 0.0330(8) 0.0152(6) 0.0056(6) -0.0020(7) -0.0015(9)
O4 0.0399(12) 0.0298(9) 0.0348(9) 0.0084(7) 0.0043(8) 0.0054(9)
O5 0.0939(17) 0.0232(8) 0.0270(8) 0.0027(6) 0.0040(12) -0.0057(12)
O6 0.0879(16) 0.0323(8) 0.0253(7) -0.0071(6) 0.0089(11) -0.0021(13)
O7 0.0224(10) 0.0517(12) 0.0360(9) -0.0115(9) -0.0025(8) 0.0120(9)
O8 0.0601(13) 0.0249(8) 0.0339(9) -0.0073(7) 0.0147(9) -0.0108(8)
N1 0.0298(11) 0.0243(10) 0.0200(9) -0.0019(7) 0.0044(8) -0.0025(8)
N2 0.0242(10) 0.0290(10) 0.0196(9) 0.0030(8) 0.0001(8) -0.0037(8)
N3 0.0191(10) 0.0361(11) 0.0188(8) -0.0059(8) 0.0006(8) -0.0013(9)
N4 0.0289(11) 0.0273(9) 0.0180(7) -0.0014(7) 0.0036(9) -0.0087(10)
C1 0.0336(14) 0.0321(13) 0.0170(10) 0.0004(9) 0.0018(10) -0.0001(11)
C2 0.0312(14) 0.0334(12) 0.0237(11) -0.0039(8) -0.0058(12) -0.0043(12)
C3 0.0262(15) 0.0301(12) 0.0284(11) -0.0030(10) -0.0001(10) -0.0054(11)
C4 0.0271(15) 0.0207(10) 0.0189(9) -0.0023(8) 0.0015(10) -0.0033(10)
C5 0.0279(14) 0.0241(12) 0.0180(10) 0.0000(8) 0.0013(10) -0.0036(10)
C6 0.0232(13) 0.0267(11) 0.0222(9) -0.0016(8) 0.0019(11) 0.0023(12)
C7 0.0268(14) 0.0434(14) 0.0207(10) -0.0056(10) 0.0041(10) -0.0048(12)
C8 0.0263(13) 0.0243(10) 0.0207(9) -0.0011(8) 0.0005(11) -0.0010(12)
C9 0.0238(13) 0.0218(10) 0.0199(9) -0.0030(8) -0.0016(10) 0.0027(11)
C10 0.0219(12) 0.0325(12) 0.0260(11) -0.0011(10) 0.0034(10) -0.0042(10)
C11 0.0282(16) 0.0461(15) 0.0203(10) 0.0012(10) 0.0038(11) -0.0041(12)
C12 0.0309(14) 0.0416(14) 0.0183(9) 0.0012(11) 0.0012(10) 0.0000(14)
C13 0.0229(12) 0.0306(12) 0.0191(9) 0.0014(10) -0.0016(9) -0.0035(12)
C14 0.0204(12) 0.0328(11) 0.0187(9) 0.0040(8) -0.0031(11) -0.0061(11)
C15 0.0240(12) 0.0274(11) 0.0166(8) 0.0023(7) -0.0012(10) -0.0048(11)
C16 0.0257(12) 0.0246(10) 0.0192(8) -0.0015(8) 0.0003(10) -0.0026(13)
C17 0.0226(13) 0.0275(10) 0.0143(8) -0.0015(7) -0.0004(10) -0.0020(11)
C18 0.0178(11) 0.0330(11) 0.0174(8) -0.0044(8) 0.0024(9) -0.0056(13)
C19 0.0300(13) 0.0268(10) 0.0155(8) 0.0034(7) 0.0003(11) -0.0013(11)
C20 0.0305(14) 0.0237(10) 0.0186(9) -0.0007(7) 0.0012(11) -0.0029(12)
C21 0.0373(16) 0.0256(11) 0.0229(9) 0.0009(8) 0.0025(12) -0.0004(13)
C22 0.0329(14) 0.0299(11) 0.0129(8) -0.0015(7) 0.0010(11) -0.0047(12)

loop_
_atom_type_symbol
_atom_type_description
_atom_type_scat_dispersion_real
_atom_type_scat_dispersion_imag
_atom_type_scat_source
C C 0.0033 0.0016 'International Tables Vol C Tables 4.2.6.8 and 6.1.1.4'
H H 0.0000 0.0000 'International Tables Vol C Tables 4.2.6.8 and 6.1.1.4'
Cu Cu 0.3201 1.2651 'International Tables Vol C Tables 4.2.6.8 and 6.1.1.4'
N N 0.0061 0.0033 'International Tables Vol C Tables 4.2.6.8 and 6.1.1.4'
O O 0.0106 0.0060 'International Tables Vol C Tables 4.2.6.8 and 6.1.1.4'

loop_
_geom_angle_atom_site_label_1
_geom_angle_atom_site_label_2
_geom_angle_atom_site_label_3
_geom_angle
_geom_angle_site_symmetry_1
_geom_angle_site_symmetry_3
O3 Cu1 O1 173.62(7) 2 .
O3 Cu1 N2 89.19(7) 2 .
O1 Cu1 N2 91.33(7) . .
O3 Cu1 N1 91.89(7) 2 .
O1 Cu1 N1 88.11(7) . .
N2 Cu1 N1 175.25(8) . .
C18 O1 Cu1 108.72(13) . .
C14 O3 Cu1 118.59(14) . 2_554
C21 O5 H5B 112.8 . .
C1 N1 C5 117.5(2) . .
C1 N1 Cu1 122.45(15) . .
C5 N1 Cu1 119.64(15) . .
C13 N2 C12 117.57(19) . .
C13 N2 Cu1 121.05(15) . .
C12 N2 Cu1 121.34(15) . .
C8 N3 C9 124.9(2) . .
C8 N3 H3B 119.8 . .
C9 N3 H3B 115.2 . .
C6 N4 C4 122.21(18) . .
C6 N4 H4A 114.9 . .
C4 N4 H4A 118.5 . .
N1 C1 C2 123.1(2) . .
N1 C1 H1A 118.4 . .
C2 C1 H1A 118.4 . .
C1 C2 C3 118.9(2) . .
C1 C2 H2A 120.5 . .
C3 C2 H2A 120.5 . .
C4 C3 C2 118.6(2) . .
C4 C3 H3A 120.7 . .
C2 C3 H3A 120.7 . .
C3 C4 C5 119.0(2) . .
C3 C4 N4 120.6(2) . .
C5 C4 N4 120.4(2) . .
N1 C5 C4 122.8(2) . .
N1 C5 H5A 118.6 . .
C4 C5 H5A 118.6 . .
O8 C6 N4 122.1(2) . .
O8 C6 C7 122.08(19) . .
N4 C6 C7 115.8(2) . .
C6 C7 C8 112.1(2) . .
C6 C7 H7A 109.2 . .
C8 C7 H7A 109.2 . .
C6 C7 H7B 109.2 . .
C8 C7 H7B 109.2 . .
H7A C7 H7B 107.9 . .
O7 C8 N3 123.2(2) . .
O7 C8 C7 121.3(2) . .
N3 C8 C7 115.5(2) . .
C10 C9 C13 119.00(19) . 2
C10 C9 N3 120.2(2) . .
C13 C9 N3 120.8(2) 2 .
C9 C10 C11 118.5(2) . .
C9 C10 H10A 120.8 . .
C11 C10 H10A 120.8 . .
C12 C11 C10 119.4(2) 2 .
C12 C11 H11A 120.3 2 .
C10 C11 H11A 120.3 . .
N2 C12 C11 122.7(2) . 2_554
N2 C12 H12A 118.6 . .
C11 C12 H12A 118.6 2_554 .
N2 C13 C9 122.8(2) . 2_554
N2 C13 H13A 118.6 . .
C9 C13 H13A 118.6 2_554 .
O4 C14 O3 125.32(19) . .
O4 C14 C15 120.04(18) . .
O3 C14 C15 114.60(19) . .
C22 C15 C16 119.52(17) . .
C22 C15 C14 120.91(17) . .
C16 C15 C14 119.47(18) . .
C17 C16 C15 120.59(18) . .
C17 C16 H16A 119.7 . .
C15 C16 H16A 119.7 . .
C16 C17 C19 119.79(17) . .
C16 C17 C18 120.51(18) . .
C19 C17 C18 119.66(17) . .
O2 C18 O1 122.91(17) . .
O2 C18 C17 120.36(19) . .
O1 C18 C17 116.74(18) . .
C17 C19 C20 119.84(18) . .
C17 C19 H19A 120.1 . .
C20 C19 H19A 120.1 . .
C22 C20 C19 119.82(18) . .
C22 C20 C21 119.13(17) . .
C19 C20 C21 121.00(17) . .
O6 C21 O5 123.92(19) . .
O6 C21 C20 124.51(19) . .
O5 C21 C20 111.55(17) . .
C15 C22 C20 120.40(17) . .
C15 C22 H22A 119.8 . .
C20 C22 H22A 119.8 . .

loop_
_geom_bond_atom_site_label_1
_geom_bond_atom_site_label_2
_geom_bond_distance
_geom_bond_site_symmetry_2
Cu1 O3 1.9182(13) 2
Cu1 O1 1.9368(14) .
Cu1 N2 2.0757(19) .
Cu1 N1 2.081(2) .
O1 C18 1.279(2) .
O2 C18 1.246(3) .
O3 C14 1.287(2) .
O3 Cu1 1.9181(13) 2_554
O4 C14 1.228(3) .
O5 C21 1.323(2) .
O5 H5B 0.7654 .
O6 C21 1.197(2) .
O7 C8 1.220(3) .
O8 C6 1.222(3) .
N1 C1 1.340(3) .
N1 C5 1.344(3) .
N2 C13 1.344(3) .
N2 C12 1.345(3) .
N3 C8 1.345(3) .
N3 C9 1.417(3) .
N3 H3B 0.8557 .
N4 C6 1.357(2) .
N4 C4 1.419(3) .
N4 H4A 0.8878 .
C1 C2 1.376(4) .
C1 H1A 0.9300 .
C2 C3 1.385(3) .
C2 H2A 0.9300 .
C3 C4 1.380(3) .
C3 H3A 0.9300 .
C4 C5 1.382(3) .
C5 H5A 0.9300 .
C6 C7 1.501(3) .
C7 C8 1.509(3) .
C7 H7A 0.9700 .
C7 H7B 0.9700 .
C9 C10 1.378(3) .
C9 C13 1.381(3) 2
C10 C11 1.385(3) .
C10 H10A 0.9300 .
C11 C12 1.371(4) 2
C11 H11A 0.9300 .
C12 C11 1.371(4) 2_554
C12 H12A 0.9300 .
C13 C9 1.381(3) 2_554
C13 H13A 0.9300 .
C14 C15 1.513(3) .
C15 C22 1.385(3) .
C15 C16 1.389(3) .
C16 C17 1.381(3) .
C16 H16A 0.9300 .
C17 C19 1.391(3) .
C17 C18 1.499(2) .
C19 C20 1.393(3) .
C19 H19A 0.9300 .
C20 C22 1.386(3) .
C20 C21 1.496(3) .
C22 H22A 0.9300 .

loop_
_geom_torsion_atom_site_label_1
_geom_torsion_atom_site_label_2
_geom_torsion_atom_site_label_3
_geom_torsion_atom_site_label_4
_geom_torsion
_geom_torsion_site_symmetry_1
_geom_torsion_site_symmetry_4
O3 Cu1 O1 C18 7.5(7) 2 .
N2 Cu1 O1 C18 -87.11(15) . .
N1 Cu1 O1 C18 97.61(15) . .
O3 Cu1 N1 C1 134.55(18) 2 .
O1 Cu1 N1 C1 -39.06(18) . .
N2 Cu1 N1 C1 -122.4(8) . .
O3 Cu1 N1 C5 -37.89(18) 2 .
O1 Cu1 N1 C5 148.50(18) . .
N2 Cu1 N1 C5 65.1(9) . .
O3 Cu1 N2 C13 -143.46(18) 2 .
O1 Cu1 N2 C13 30.18(18) . .
N1 Cu1 N2 C13 113.4(8) . .
O3 Cu1 N2 C12 38.54(19) 2 .
O1 Cu1 N2 C12 -147.82(19) . .
N1 Cu1 N2 C12 -64.6(9) . .
C5 N1 C1 C2 -0.5(3) . .
Cu1 N1 C1 C2 -173.11(18) . .
N1 C1 C2 C3 1.2(4) . .
C1 C2 C3 C4 0.1(3) . .
C2 C3 C4 C5 -2.0(3) . .
C2 C3 C4 N4 177.5(2) . .
C6 N4 C4 C3 -129.6(3) . .
C6 N4 C4 C5 49.9(3) . .
C1 N1 C5 C4 -1.5(3) . .
Cu1 N1 C5 C4 171.33(17) . .
C3 C4 C5 N1 2.8(4) . .
N4 C4 C5 N1 -176.8(2) . .
C4 N4 C6 O8 -13.1(4) . .
C4 N4 C6 C7 167.6(2) . .
O8 C6 C7 C8 -39.6(3) . .
N4 C6 C7 C8 139.7(2) . .
C9 N3 C8 O7 -2.2(4) . .
C9 N3 C8 C7 175.0(2) . .
C6 C7 C8 O7 -39.7(3) . .
C6 C7 C8 N3 143.0(2) . .
C8 N3 C9 C10 -143.8(2) . .
C8 N3 C9 C13 39.0(3) . 2
C13 C9 C10 C11 -0.6(3) 2 .
N3 C9 C10 C11 -177.8(2) . .
C9 C10 C11 C12 -0.6(4) . 2
C13 N2 C12 C11 -0.4(4) . 2_554
Cu1 N2 C12 C11 177.71(18) . 2_554
C12 N2 C13 C9 -0.9(3) . 2_554
Cu1 N2 C13 C9 -179.02(17) . 2_554
Cu1 O3 C14 O4 -6.9(3) 2_554 .
Cu1 O3 C14 C15 170.91(15) 2_554 .
O4 C14 C15 C22 156.8(3) . .
O3 C14 C15 C22 -21.1(4) . .
O4 C14 C15 C16 -19.6(4) . .
O3 C14 C15 C16 162.5(2) . .
C22 C15 C16 C17 1.0(4) . .
C14 C15 C16 C17 177.4(2) . .
C15 C16 C17 C19 -1.3(4) . .
C15 C16 C17 C18 -179.2(2) . .
Cu1 O1 C18 O2 4.0(3) . .
Cu1 O1 C18 C17 -175.79(17) . .
C16 C17 C18 O2 18.5(4) . .
C19 C17 C18 O2 -159.3(3) . .
C16 C17 C18 O1 -161.7(2) . .
C19 C17 C18 O1 20.5(4) . .
C16 C17 C19 C20 0.0(4) . .
C18 C17 C19 C20 177.8(2) . .
C17 C19 C20 C22 1.7(4) . .
C17 C19 C20 C21 -175.5(3) . .
C22 C20 C21 O6 5.8(5) . .
C19 C20 C21 O6 -177.0(3) . .
C22 C20 C21 O5 -172.8(3) . .
C19 C20 C21 O5 4.4(5) . .
C16 C15 C22 C20 0.8(4) . .
C14 C15 C22 C20 -175.6(2) . .
C19 C20 C22 C15 -2.1(5) . .
C21 C20 C22 C15 175.1(3) . .
